data_7244628
loop_
_publ_author_name
'Ng, Jia Hui'
'Tiekink, Edward R. T.'
'Dolzhenko, Anton V.'

_publ_section_title
;
 Three-component microwave-assisted synthesis of 3,5-disubstituted
 pyrazolo[3,4-d]pyrimidin-4-ones
;
_journal_issue 14
_journal_name_full 'RSC Advances'
_journal_page_first 8323
_journal_page_last 8332
_journal_paper_doi 10.1039/D2RA00980C
_journal_volume 12
_journal_year 2022
_chemical_formula_moiety 'C18 H14 Br N5 O2'
_chemical_formula_sum 'C18 H14 Br N5 O2'
_chemical_formula_weight 412.25
_space_group_crystal_system triclinic
_space_group_IT_number 2
_space_group_name_Hall '-P 1'
_space_group_name_H-M_alt 'P -1'
_atom_sites_solution_hydrogens mixed
_atom_sites_solution_primary direct
_atom_sites_solution_secondary difmap
_audit_creation_method SHELXL-2018/3
_audit_update_record
;
2022-01-19 deposited with the CCDC.	2022-03-09 downloaded from the CCDC.
;
_cell_angle_alpha 85.174(3)
_cell_angle_beta 80.226(3)
_cell_angle_gamma 88.510(3)
_cell_formula_units_Z 2
_cell_length_a 6.3686(3)
_cell_length_b 7.5121(3)
_cell_length_c 17.5514(5)
_cell_measurement_reflns_used 15654
_cell_measurement_temperature 100(2)
_cell_measurement_theta_max 76.4880
_cell_measurement_theta_min 5.1260
_cell_volume 824.51(6)
_computing_cell_refinement 'CrysAlis PRO (Rigaku OD, 2018)'
_computing_data_collection 'CrysAlis PRO (Rigaku OD, 2018)'
_computing_data_reduction 'CrysAlis PRO (Rigaku OD, 2018)'
_computing_molecular_graphics
;
ORTEP-3 for Windows (Farrugia, 2012), DIAMOND (Brandenburg, 2006)
;
_computing_publication_material 'PublCIF (Westrip, 2010)'
_computing_structure_refinement 'SHELXL-2018/3 (Sheldrick, 2015<i>b</i>)'
_computing_structure_solution 'SHELXS (Sheldrick, 2015<i>a</i>)'
_diffrn_ambient_environment N~2~
_diffrn_ambient_temperature 100(2)
_diffrn_detector 'CCD plate'
_diffrn_detector_area_resol_mean 5.2558
_diffrn_detector_type AtlasS2
_diffrn_measured_fraction_theta_full 0.999
_diffrn_measured_fraction_theta_max 0.997
_diffrn_measurement_device 'four-circle diffractometer'
_diffrn_measurement_device_type 'XtaLAB Synergy, Dualflex, AtlasS2'
_diffrn_measurement_method '\w scans'
_diffrn_radiation_monochromator mirror
_diffrn_radiation_type CuK\a
_diffrn_radiation_wavelength 1.54184
_diffrn_reflns_av_R_equivalents 0.0361
_diffrn_reflns_av_unetI/netI 0.0239
_diffrn_reflns_Laue_measured_fraction_full 0.999
_diffrn_reflns_Laue_measured_fraction_max 0.997
_diffrn_reflns_limit_h_max 7
_diffrn_reflns_limit_h_min -7
_diffrn_reflns_limit_k_max 9
_diffrn_reflns_limit_k_min -9
_diffrn_reflns_limit_l_max 21
_diffrn_reflns_limit_l_min -21
_diffrn_reflns_number 21039
_diffrn_reflns_point_group_measured_fraction_full 0.999
_diffrn_reflns_point_group_measured_fraction_max 0.997
_diffrn_reflns_theta_full 67.684
_diffrn_reflns_theta_max 75.287
_diffrn_reflns_theta_min 5.131
_diffrn_source 'micro-focus sealed X-ray tube'
_exptl_absorpt_coefficient_mu 3.614
_exptl_absorpt_correction_T_max 1.000
_exptl_absorpt_correction_T_min 0.640
_exptl_absorpt_correction_type gaussian
_exptl_absorpt_process_details 'CrysAlisPro [1]'
_exptl_crystal_colour yellow
_exptl_crystal_density_diffrn 1.661
_exptl_crystal_description prism
_exptl_crystal_F_000 416
_exptl_crystal_size_max 0.195
_exptl_crystal_size_mid 0.052
_exptl_crystal_size_min 0.030
_refine_diff_density_max 0.515
_refine_diff_density_min -0.808
_refine_diff_density_rms 0.070
_refine_ls_extinction_method none
_refine_ls_goodness_of_fit_ref 1.044
_refine_ls_hydrogen_treatment mixed
_refine_ls_matrix_type full
_refine_ls_number_parameters 242
_refine_ls_number_reflns 3394
_refine_ls_number_restraints 2
_refine_ls_restrained_S_all 1.044
_refine_ls_R_factor_all 0.0263
_refine_ls_R_factor_gt 0.0257
_refine_ls_shift/su_max 0.002
_refine_ls_shift/su_mean 0.000
_refine_ls_structure_factor_coef Fsqd
_refine_ls_weighting_details 'w=1/[\s^2^(Fo^2^)+(0.0297P)^2^+0.6747P] where P=(Fo^2^+2Fc^2^)/3'
_refine_ls_weighting_scheme calc
_refine_ls_wR_factor_gt 0.0633
_refine_ls_wR_factor_ref 0.0640
_reflns_Friedel_coverage 0.000
_reflns_number_gt 3299
_reflns_number_total 3394
_reflns_threshold_expression 'I > 2\s(I)'
_cod_data_source_file d2ra00980c4.cif
_cod_data_source_block shelx_CCDC1
_cod_database_code 7244628
_shelx_shelxl_version_number 2018/3
_shelx_space_group_comment
;
The symmetry employed for this shelxl refinement is uniquely defined
by the following loop, which should always be used as a source of
symmetry information in preference to the above space-group names.
They are only intended as comments.
;
_shelx_estimated_absorpt_t_min 0.539
_shelx_estimated_absorpt_t_max 0.899

loop_
_space_group_symop_operation_xyz
'x, y, z'
'-x, -y, -z'

loop_
_atom_site_label
_atom_site_type_symbol
_atom_site_fract_x
_atom_site_fract_y
_atom_site_fract_z
_atom_site_U_iso_or_equiv
_atom_site_adp_type
_atom_site_occupancy
_atom_site_site_symmetry_order
_atom_site_calc_flag
_atom_site_refinement_flags_posn
_atom_site_refinement_flags_adp
_atom_site_refinement_flags_occupancy
_atom_site_disorder_assembly
_atom_site_disorder_group
Br31 Br 0.24694(3) 0.63618(2) 0.91218(2) 0.02439(8) Uani 1 1 d . . . . .
O4 O 0.81302(17) 0.66822(15) 0.40645(6) 0.0158(2) Uani 1 1 d . . . . .
O51 O 0.92864(18) 0.80389(16) 0.04649(6) 0.0183(2) Uani 1 1 d . . . . .
N1 N 1.2727(2) 0.87716(17) 0.55121(8) 0.0130(3) Uani 1 1 d D . . . .
H1N H 1.372(3) 0.933(2) 0.5678(12) 0.016 Uiso 1 1 d D U . . .
N2 N 1.1024(2) 0.80826(17) 0.60409(8) 0.0132(3) Uani 1 1 d . . . . .
N5 N 1.1230(2) 0.80913(17) 0.34461(7) 0.0120(2) Uani 1 1 d . . . . .
N7 N 1.3832(2) 0.91758(17) 0.41219(8) 0.0132(3) Uani 1 1 d . . . . .
N31 N 0.7845(2) 0.65767(17) 0.59051(8) 0.0136(3) Uani 1 1 d D . . . .
H31N H 0.712(3) 0.623(3) 0.5560(10) 0.016 Uiso 1 1 d D U . . .
C3 C 0.9745(2) 0.74167(19) 0.56127(9) 0.0117(3) Uani 1 1 d . . . . .
C3A C 1.0584(2) 0.76874(19) 0.48095(9) 0.0118(3) Uani 1 1 d . . . . .
C4 C 0.9798(2) 0.73958(19) 0.41172(9) 0.0119(3) Uani 1 1 d . . . . .
C6 C 1.3109(2) 0.8896(2) 0.34910(9) 0.0127(3) Uani 1 1 d . . . . .
H6 H 1.397273 0.928925 0.301345 0.015 Uiso 1 1 calc R U . . .
C7A C 1.2487(2) 0.85700(19) 0.47818(9) 0.0118(3) Uani 1 1 d . . . . .
C31 C 0.6712(2) 0.6517(2) 0.66618(9) 0.0129(3) Uani 1 1 d . . . . .
C32 C 0.4673(2) 0.5773(2) 0.67937(9) 0.0143(3) Uani 1 1 d . . . . .
H32 H 0.414393 0.530470 0.637804 0.017 Uiso 1 1 calc R U . . .
C33 C 0.3421(2) 0.5713(2) 0.75214(10) 0.0165(3) Uani 1 1 d . . . . .
H33 H 0.203734 0.521425 0.760562 0.020 Uiso 1 1 calc R U . . .
C34 C 0.4214(3) 0.6391(2) 0.81281(10) 0.0171(3) Uani 1 1 d . . . . .
C35 C 0.6242(3) 0.7099(2) 0.80139(9) 0.0173(3) Uani 1 1 d . . . . .
H35 H 0.676803 0.754646 0.843480 0.021 Uiso 1 1 calc R U . . .
C36 C 0.7509(3) 0.7157(2) 0.72834(9) 0.0154(3) Uani 1 1 d . . . . .
H36 H 0.890682 0.762640 0.720617 0.019 Uiso 1 1 calc R U . . .
C51 C 1.0650(2) 0.8062(2) 0.26844(9) 0.0123(3) Uani 1 1 d . . . . .
C52 C 1.1998(2) 0.7231(2) 0.21117(9) 0.0145(3) Uani 1 1 d . . . . .
H52 H 1.326729 0.665296 0.222437 0.017 Uiso 1 1 calc R U . . .
C53 C 1.1487(2) 0.7248(2) 0.13723(9) 0.0157(3) Uani 1 1 d . . . . .
H53 H 1.240701 0.667896 0.097843 0.019 Uiso 1 1 calc R U . . .
C54 C 0.9623(2) 0.8099(2) 0.12083(9) 0.0140(3) Uani 1 1 d . . . . .
C55 C 0.8279(2) 0.8933(2) 0.17851(9) 0.0156(3) Uani 1 1 d . . . . .
H55 H 0.700618 0.950812 0.167511 0.019 Uiso 1 1 calc R U . . .
C56 C 0.8804(2) 0.8922(2) 0.25252(9) 0.0152(3) Uani 1 1 d . . . . .
H56 H 0.789889 0.950212 0.291890 0.018 Uiso 1 1 calc R U . . .
C57 C 0.7291(3) 0.8685(2) 0.02826(10) 0.0221(3) Uani 1 1 d . . . . .
H57A H 0.613193 0.802419 0.061834 0.033 Uiso 1 1 calc R U . . .
H57B H 0.723366 0.851610 -0.026107 0.033 Uiso 1 1 calc R U . . .
H57C H 0.713456 0.995910 0.036530 0.033 Uiso 1 1 calc R U . . .

loop_
_atom_site_aniso_label
_atom_site_aniso_U_11
_atom_site_aniso_U_22
_atom_site_aniso_U_33
_atom_site_aniso_U_23
_atom_site_aniso_U_13
_atom_site_aniso_U_12
Br31 0.02870(11) 0.02558(11) 0.01591(11) -0.00375(7) 0.00647(7) -0.00512(7)
O4 0.0137(5) 0.0204(5) 0.0146(5) -0.0029(4) -0.0044(4) -0.0055(4)
O51 0.0187(6) 0.0274(6) 0.0097(5) -0.0018(4) -0.0047(4) -0.0002(5)
N1 0.0101(6) 0.0176(6) 0.0122(6) -0.0018(5) -0.0037(5) -0.0034(5)
N2 0.0110(6) 0.0165(6) 0.0122(6) -0.0016(5) -0.0021(5) -0.0021(5)
N5 0.0106(6) 0.0154(6) 0.0107(6) -0.0028(5) -0.0032(5) -0.0008(5)
N7 0.0107(6) 0.0162(6) 0.0133(6) -0.0021(5) -0.0029(5) -0.0012(5)
N31 0.0126(6) 0.0183(6) 0.0110(6) -0.0028(5) -0.0038(5) -0.0044(5)
C3 0.0119(7) 0.0118(6) 0.0118(7) -0.0017(5) -0.0027(6) 0.0005(5)
C3A 0.0113(7) 0.0124(6) 0.0125(7) -0.0021(5) -0.0035(5) -0.0001(5)
C4 0.0122(7) 0.0124(6) 0.0114(7) -0.0019(5) -0.0022(5) 0.0005(5)
C6 0.0104(7) 0.0141(7) 0.0138(7) -0.0016(5) -0.0023(6) -0.0004(5)
C7A 0.0105(7) 0.0127(7) 0.0129(7) -0.0024(5) -0.0033(5) 0.0013(5)
C31 0.0137(7) 0.0126(7) 0.0125(7) -0.0004(5) -0.0029(6) 0.0004(5)
C32 0.0136(7) 0.0150(7) 0.0153(7) -0.0007(6) -0.0054(6) -0.0007(5)
C33 0.0131(7) 0.0162(7) 0.0195(8) 0.0013(6) -0.0017(6) 0.0001(6)
C34 0.0200(8) 0.0152(7) 0.0144(8) -0.0005(6) 0.0011(6) 0.0012(6)
C35 0.0230(8) 0.0166(7) 0.0126(7) -0.0021(6) -0.0031(6) -0.0028(6)
C36 0.0167(7) 0.0156(7) 0.0145(8) -0.0017(6) -0.0035(6) -0.0033(6)
C51 0.0126(7) 0.0145(7) 0.0106(7) -0.0016(5) -0.0035(5) -0.0024(5)
C52 0.0126(7) 0.0165(7) 0.0146(7) -0.0018(6) -0.0027(6) 0.0002(5)
C53 0.0155(7) 0.0196(7) 0.0117(7) -0.0033(6) -0.0002(6) -0.0001(6)
C54 0.0161(7) 0.0158(7) 0.0105(7) 0.0001(6) -0.0034(6) -0.0047(6)
C55 0.0127(7) 0.0196(7) 0.0152(8) -0.0016(6) -0.0047(6) 0.0006(6)
C56 0.0136(7) 0.0187(7) 0.0136(7) -0.0038(6) -0.0022(6) 0.0003(6)
C57 0.0211(8) 0.0308(9) 0.0166(8) -0.0017(7) -0.0096(7) -0.0011(7)

loop_
_atom_type_symbol
_atom_type_description
_atom_type_scat_dispersion_real
_atom_type_scat_dispersion_imag
_atom_type_scat_source
C C 0.0181 0.0091 'International Tables Vol C Tables 4.2.6.8 and 6.1.1.4'
H H 0.0000 0.0000 'International Tables Vol C Tables 4.2.6.8 and 6.1.1.4'
N N 0.0311 0.0180 'International Tables Vol C Tables 4.2.6.8 and 6.1.1.4'
O O 0.0492 0.0322 'International Tables Vol C Tables 4.2.6.8 and 6.1.1.4'
Br Br -0.6763 1.2805 'International Tables Vol C Tables 4.2.6.8 and 6.1.1.4'

loop_
_geom_angle_atom_site_label_1
_geom_angle_atom_site_label_2
_geom_angle_atom_site_label_3
_geom_angle
_geom_angle_site_symmetry_1
_geom_angle_site_symmetry_3
_geom_angle_publ_flag
C54 O51 C57 117.86(13) . . ?
C7A N1 N2 111.70(12) . . ?
C7A N1 H1N 128.9(14) . . ?
N2 N1 H1N 119.2(14) . . ?
C3 N2 N1 104.90(12) . . ?
C6 N5 C4 122.73(12) . . ?
C6 N5 C51 117.33(13) . . ?
C4 N5 C51 119.82(12) . . ?
C6 N7 C7A 112.70(12) . . ?
C3 N31 C31 128.10(13) . . ?
C3 N31 H31N 115.9(14) . . ?
C31 N31 H31N 114.6(14) . . ?
N2 C3 N31 124.78(14) . . ?
N2 C3 C3A 111.23(13) . . ?
N31 C3 C3A 123.99(13) . . ?
C7A C3A C3 104.49(13) . . ?
C7A C3A C4 121.08(14) . . ?
C3 C3A C4 134.13(14) . . ?
O4 C4 C3A 127.39(14) . . ?
O4 C4 N5 121.71(13) . . ?
C3A C4 N5 110.90(12) . . ?
N7 C6 N5 126.68(14) . . ?
N7 C6 H6 116.7 . . ?
N5 C6 H6 116.7 . . ?
N1 C7A N7 126.44(13) . . ?
N1 C7A C3A 107.67(13) . . ?
N7 C7A C3A 125.85(14) . . ?
N31 C31 C32 117.26(13) . . ?
N31 C31 C36 123.47(14) . . ?
C32 C31 C36 119.27(14) . . ?
C33 C32 C31 120.87(14) . . ?
C33 C32 H32 119.6 . . ?
C31 C32 H32 119.6 . . ?
C32 C33 C34 119.20(14) . . ?
C32 C33 H33 120.4 . . ?
C34 C33 H33 120.4 . . ?
C35 C34 C33 120.86(15) . . ?
C35 C34 Br31 119.90(12) . . ?
C33 C34 Br31 119.24(12) . . ?
C34 C35 C36 120.11(15) . . ?
C34 C35 H35 119.9 . . ?
C36 C35 H35 119.9 . . ?
C35 C36 C31 119.65(14) . . ?
C35 C36 H36 120.2 . . ?
C31 C36 H36 120.2 . . ?
C56 C51 C52 120.62(14) . . ?
C56 C51 N5 119.91(14) . . ?
C52 C51 N5 119.42(13) . . ?
C51 C52 C53 119.77(14) . . ?
C51 C52 H52 120.1 . . ?
C53 C52 H52 120.1 . . ?
C52 C53 C54 119.99(15) . . ?
C52 C53 H53 120.0 . . ?
C54 C53 H53 120.0 . . ?
O51 C54 C55 125.05(14) . . ?
O51 C54 C53 115.00(14) . . ?
C55 C54 C53 119.95(14) . . ?
C54 C55 C56 119.87(14) . . ?
C54 C55 H55 120.1 . . ?
C56 C55 H55 120.1 . . ?
C51 C56 C55 119.79(15) . . ?
C51 C56 H56 120.1 . . ?
C55 C56 H56 120.1 . . ?
O51 C57 H57A 109.5 . . ?
O51 C57 H57B 109.5 . . ?
H57A C57 H57B 109.5 . . ?
O51 C57 H57C 109.5 . . ?
H57A C57 H57C 109.5 . . ?
H57B C57 H57C 109.5 . . ?

loop_
_geom_bond_atom_site_label_1
_geom_bond_atom_site_label_2
_geom_bond_distance
_geom_bond_site_symmetry_2
_geom_bond_publ_flag
Br31 C34 1.9009(17) . ?
O4 C4 1.2226(18) . ?
O51 C54 1.3623(18) . ?
O51 C57 1.426(2) . ?
N1 C7A 1.338(2) . ?
N1 N2 1.3825(18) . ?
N1 H1N 0.873(9) . ?
N2 C3 1.3309(19) . ?
N5 C6 1.3718(19) . ?
N5 C4 1.431(2) . ?
N5 C51 1.4481(18) . ?
N7 C6 1.304(2) . ?
N7 C7A 1.370(2) . ?
N31 C3 1.3785(19) . ?
N31 C31 1.398(2) . ?
N31 H31N 0.878(9) . ?
C3 C3A 1.420(2) . ?
C3A C7A 1.388(2) . ?
C3A C4 1.426(2) . ?
C6 H6 0.9500 . ?
C31 C32 1.402(2) . ?
C31 C36 1.403(2) . ?
C32 C33 1.384(2) . ?
C32 H32 0.9500 . ?
C33 C34 1.391(2) . ?
C33 H33 0.9500 . ?
C34 C35 1.386(2) . ?
C35 C36 1.392(2) . ?
C35 H35 0.9500 . ?
C36 H36 0.9500 . ?
C51 C56 1.385(2) . ?
C51 C52 1.386(2) . ?
C52 C53 1.390(2) . ?
C52 H52 0.9500 . ?
C53 C54 1.395(2) . ?
C53 H53 0.9500 . ?
C54 C55 1.391(2) . ?
C55 C56 1.395(2) . ?
C55 H55 0.9500 . ?
C56 H56 0.9500 . ?
C57 H57A 0.9800 . ?
C57 H57B 0.9800 . ?
C57 H57C 0.9800 . ?

loop_
_geom_torsion_atom_site_label_1
_geom_torsion_atom_site_label_2
_geom_torsion_atom_site_label_3
_geom_torsion_atom_site_label_4
_geom_torsion
_geom_torsion_site_symmetry_1
_geom_torsion_site_symmetry_2
_geom_torsion_site_symmetry_3
_geom_torsion_site_symmetry_4
_geom_torsion_publ_flag
C7A N1 N2 C3 1.20(16) . . . . ?
N1 N2 C3 N31 179.42(14) . . . . ?
N1 N2 C3 C3A -0.80(16) . . . . ?
C31 N31 C3 N2 11.9(2) . . . . ?
C31 N31 C3 C3A -167.90(14) . . . . ?
N2 C3 C3A C7A 0.16(17) . . . . ?
N31 C3 C3A C7A 179.94(14) . . . . ?
N2 C3 C3A C4 -173.31(16) . . . . ?
N31 C3 C3A C4 6.5(3) . . . . ?
C7A C3A C4 O4 -178.00(15) . . . . ?
C3 C3A C4 O4 -5.4(3) . . . . ?
C7A C3A C4 N5 1.0(2) . . . . ?
C3 C3A C4 N5 173.64(16) . . . . ?
C6 N5 C4 O4 -179.95(14) . . . . ?
C51 N5 C4 O4 4.0(2) . . . . ?
C6 N5 C4 C3A 0.95(19) . . . . ?
C51 N5 C4 C3A -175.07(13) . . . . ?
C7A N7 C6 N5 -0.1(2) . . . . ?
C4 N5 C6 N7 -1.5(2) . . . . ?
C51 N5 C6 N7 174.59(14) . . . . ?
N2 N1 C7A N7 176.84(13) . . . . ?
N2 N1 C7A C3A -1.13(17) . . . . ?
C6 N7 C7A N1 -175.31(14) . . . . ?
C6 N7 C7A C3A 2.3(2) . . . . ?
C3 C3A C7A N1 0.58(16) . . . . ?
C4 C3A C7A N1 175.11(13) . . . . ?
C3 C3A C7A N7 -177.40(14) . . . . ?
C4 C3A C7A N7 -2.9(2) . . . . ?
C3 N31 C31 C32 171.80(14) . . . . ?
C3 N31 C31 C36 -8.2(2) . . . . ?
N31 C31 C32 C33 -178.04(14) . . . . ?
C36 C31 C32 C33 1.9(2) . . . . ?
C31 C32 C33 C34 -0.4(2) . . . . ?
C32 C33 C34 C35 -0.9(2) . . . . ?
C32 C33 C34 Br31 178.47(11) . . . . ?
C33 C34 C35 C36 0.6(2) . . . . ?
Br31 C34 C35 C36 -178.70(12) . . . . ?
C34 C35 C36 C31 0.9(2) . . . . ?
N31 C31 C36 C35 177.83(14) . . . . ?
C32 C31 C36 C35 -2.2(2) . . . . ?
C6 N5 C51 C56 -117.89(16) . . . . ?
C4 N5 C51 C56 58.34(19) . . . . ?
C6 N5 C51 C52 59.52(19) . . . . ?
C4 N5 C51 C52 -124.24(15) . . . . ?
C56 C51 C52 C53 -0.5(2) . . . . ?
N5 C51 C52 C53 -177.92(13) . . . . ?
C51 C52 C53 C54 0.0(2) . . . . ?
C57 O51 C54 C55 -8.0(2) . . . . ?
C57 O51 C54 C53 172.35(14) . . . . ?
C52 C53 C54 O51 179.73(14) . . . . ?
C52 C53 C54 C55 0.1(2) . . . . ?
O51 C54 C55 C56 -179.34(14) . . . . ?
C53 C54 C55 C56 0.3(2) . . . . ?
C52 C51 C56 C55 0.9(2) . . . . ?
N5 C51 C56 C55 178.27(13) . . . . ?
C54 C55 C56 C51 -0.8(2) . . . . ?
